data_7057519
loop_
_publ_author_name
'Czakler, Matthias'
'Artner, Christine'
'Schubert, Ulrich'

_publ_section_title
;
 Two new hexanuclear titanium oxo cluster types and their structural
 connection to known clusters
;
_journal_issue 14
_journal_name_full 'New Journal of Chemistry'
_journal_page_first 12098
_journal_paper_doi 10.1039/C8NJ01077C
_journal_volume 42
_journal_year 2018
_chemical_formula_sum 'C56 H82 O28 Ti6'
_chemical_formula_weight 1490.62
_space_group_IT_number 2
_space_group_name_Hall '-P 1'
_space_group_name_H-M_alt 'P -1'
_symmetry_cell_setting triclinic
_symmetry_space_group_name_Hall '-P 1'
_symmetry_space_group_name_H-M 'P -1'
_atom_sites_solution_hydrogens geom
_atom_sites_solution_primary direct
_atom_sites_solution_secondary difmap
_audit_creation_method SHELXL-97
_audit_update_record
;
2018-02-28 deposited with the CCDC.
2018-06-19 downloaded from the CCDC.
;
_cell_angle_alpha 95.160(2)
_cell_angle_beta 96.711(2)
_cell_angle_gamma 105.180(2)
_cell_formula_units_Z 1
_cell_length_a 9.6136(4)
_cell_length_b 12.9095(7)
_cell_length_c 13.5706(7)
_cell_measurement_reflns_used 12883
_cell_measurement_temperature 100(2)
_cell_measurement_theta_max 24.540
_cell_measurement_theta_min 2.373
_cell_volume 1601.49(14)
_computing_cell_refinement APEX2
_computing_data_collection 'APEX2 (Bruker, 2008)'
_computing_data_reduction APEX2
_computing_molecular_graphics 'DIAMOND (Crystal Impact GbR, 2005)'
_computing_publication_material 'SHELXL-97 (Sheldrick, 2008)'
_computing_structure_refinement 'SHELXL-97 (Sheldrick, 2008)'
_computing_structure_solution 'SHELXS-97 (Sheldrick, 2008)'
_diffrn_ambient_temperature 100(2)
_diffrn_measured_fraction_theta_full 0.991
_diffrn_measured_fraction_theta_max 0.991
_diffrn_measurement_device_type 'Bruker APEXII CCD'
_diffrn_measurement_method '\w- and \f-scans'
_diffrn_radiation_monochromator graphite
_diffrn_radiation_source 'fine-focus sealed tube'
_diffrn_radiation_type MoK\a
_diffrn_radiation_wavelength 0.71073
_diffrn_reflns_av_R_equivalents 0.0561
_diffrn_reflns_av_sigmaI/netI 0.0934
_diffrn_reflns_limit_h_max 11
_diffrn_reflns_limit_h_min -7
_diffrn_reflns_limit_k_max 15
_diffrn_reflns_limit_k_min -15
_diffrn_reflns_limit_l_max 16
_diffrn_reflns_limit_l_min -16
_diffrn_reflns_number 12864
_diffrn_reflns_theta_full 25.01
_diffrn_reflns_theta_max 25.01
_diffrn_reflns_theta_min 1.52
_exptl_absorpt_coefficient_mu 0.797
_exptl_absorpt_correction_T_max 0.7452
_exptl_absorpt_correction_T_min 0.5693
_exptl_absorpt_correction_type multi-scan
_exptl_absorpt_process_details 'SADABS (Bruker, 2008)'
_exptl_crystal_colour colourless
_exptl_crystal_density_diffrn 1.546
_exptl_crystal_density_method 'not measured'
_exptl_crystal_description brick
_exptl_crystal_F_000 774
_exptl_crystal_size_max 0.2
_exptl_crystal_size_mid 0.1
_exptl_crystal_size_min 0.05
_refine_diff_density_max 0.912
_refine_diff_density_min -0.429
_refine_diff_density_rms 0.084
_refine_ls_extinction_method none
_refine_ls_goodness_of_fit_ref 1.004
_refine_ls_hydrogen_treatment constr
_refine_ls_matrix_type full
_refine_ls_number_parameters 436
_refine_ls_number_reflns 5603
_refine_ls_number_restraints 0
_refine_ls_restrained_S_all 1.004
_refine_ls_R_factor_all 0.1097
_refine_ls_R_factor_gt 0.0568
_refine_ls_shift/su_max 0.000
_refine_ls_shift/su_mean 0.000
_refine_ls_structure_factor_coef Fsqd
_refine_ls_weighting_details 'calc w=1/[\s^2^(Fo^2^)+(0.0657P)^2^+0.7700P] where P=(Fo^2^+2Fc^2^)/3'
_refine_ls_weighting_scheme calc
_refine_ls_wR_factor_gt 0.1250
_refine_ls_wR_factor_ref 0.1450
_reflns_number_gt 3421
_reflns_number_total 5603
_reflns_threshold_expression >2sigma(I)
_cod_data_source_file c8nj01077c1.cif
_cod_data_source_block Ti6cyclobutanA
_cod_depositor_comments 'Adding full bibliography for 7057519--7057521.cif.'
_cod_original_cell_volume 1601.48(14)
_cod_original_sg_symbol_H-M P-1
_cod_database_code 7057519

loop_
_symmetry_equiv_pos_as_xyz
'x, y, z'
'-x, -y, -z'

loop_
_atom_site_label
_atom_site_type_symbol
_atom_site_fract_x
_atom_site_fract_y
_atom_site_fract_z
_atom_site_U_iso_or_equiv
_atom_site_adp_type
_atom_site_occupancy
_atom_site_symmetry_multiplicity
_atom_site_calc_flag
_atom_site_refinement_flags
_atom_site_disorder_assembly
_atom_site_disorder_group
Ti1 Ti 0.68156(10) 0.29463(7) 0.24958(7) 0.0301(3) Uani 1 1 d . . .
Ti2 Ti 0.79860(10) 0.33409(7) 0.45669(6) 0.0281(3) Uani 1 1 d . . .
Ti3 Ti 1.01152(10) 0.46777(7) 0.67232(6) 0.0273(2) Uani 1 1 d . . .
O1 O 0.8635(3) 0.3945(2) 0.3447(2) 0.0242(7) Uani 1 1 d . . .
O2 O 0.6313(3) 0.2683(2) 0.3733(2) 0.0295(8) Uani 1 1 d . . .
O3 O 0.9821(3) 0.4040(2) 0.5517(2) 0.0288(8) Uani 1 1 d . . .
O4 O 0.5246(4) 0.2139(3) 0.1706(2) 0.0331(9) Uani 1 1 d . . .
C1 C 0.4211(6) 0.1791(6) 0.0845(4) 0.0589(18) Uani 1 1 d . . .
H1 H 0.3849 0.2423 0.0679 0.071 Uiso 1 1 calc R . .
C2 C 0.2936(6) 0.0926(5) 0.1028(5) 0.0608(19) Uani 1 1 d . . .
H2A H 0.3232 0.0268 0.1126 0.091 Uiso 1 1 calc R . .
H2B H 0.2166 0.0776 0.0451 0.091 Uiso 1 1 calc R . .
H2C H 0.2570 0.1166 0.1627 0.091 Uiso 1 1 calc R . .
C3 C 0.4926(9) 0.1500(9) 0.0026(6) 0.157(5) Uani 1 1 d . . .
H3A H 0.5653 0.2142 -0.0108 0.236 Uiso 1 1 calc R . .
H3B H 0.4203 0.1214 -0.0573 0.236 Uiso 1 1 calc R . .
H3C H 0.5410 0.0948 0.0202 0.236 Uiso 1 1 calc R . .
O5 O 0.7911(4) 0.1790(3) 0.2573(2) 0.0330(8) Uani 1 1 d . . .
O6 O 0.8770(3) 0.2056(2) 0.4215(3) 0.0324(8) Uani 1 1 d . . .
C4 C 0.8594(5) 0.1549(4) 0.3335(4) 0.0345(13) Uani 1 1 d . . .
C5 C 0.9208(6) 0.0609(4) 0.3210(5) 0.0455(16) Uani 1 1 d . . .
H5 H 1.0293 0.0866 0.3377 0.055 Uiso 1 1 calc R . .
C6 C 0.8650(10) -0.0344(5) 0.3746(6) 0.097(3) Uani 1 1 d . . .
H6A H 0.7642 -0.0432 0.3888 0.116 Uiso 1 1 calc R . .
H6B H 0.9308 -0.0370 0.4356 0.116 Uiso 1 1 calc R . .
C7 C 0.8756(8) -0.1082(5) 0.2859(6) 0.086(3) Uani 1 1 d . . .
H7A H 0.9658 -0.1319 0.2918 0.103 Uiso 1 1 calc R . .
H7B H 0.7883 -0.1704 0.2654 0.103 Uiso 1 1 calc R . .
C8 C 0.8805(9) -0.0165(6) 0.2255(5) 0.076(2) Uani 1 1 d . . .
H8A H 0.7851 -0.0190 0.1874 0.092 Uiso 1 1 calc R . .
H8B H 0.9574 -0.0061 0.1818 0.092 Uiso 1 1 calc R . .
O7 O 0.7923(4) 0.3371(3) 0.1360(2) 0.0383(9) Uani 1 1 d . . .
O8 O 1.0034(4) 0.5290(3) 0.8238(2) 0.0316(8) Uani 1 1 d . . .
C9 C 1.0851(6) 0.6095(4) 0.8803(4) 0.0310(12) Uani 1 1 d . . .
C10 C 1.0404(6) 0.6469(4) 0.9775(4) 0.0399(14) Uani 1 1 d . . .
H10 H 1.0822 0.6117 1.0318 0.048 Uiso 1 1 calc R . .
C11 C 1.0734(9) 0.7644(6) 1.0122(5) 0.075(2) Uani 1 1 d . . .
H11A H 1.1613 0.7920 1.0631 0.090 Uiso 1 1 calc R . .
H11B H 1.0779 0.8098 0.9570 0.090 Uiso 1 1 calc R . .
C12 C 0.9383(8) 0.7467(6) 1.0537(6) 0.081(3) Uani 1 1 d . . .
H12A H 0.8815 0.7981 1.0368 0.098 Uiso 1 1 calc R . .
H12B H 0.9492 0.7411 1.1264 0.098 Uiso 1 1 calc R . .
C13 C 0.8850(7) 0.6357(6) 0.9867(6) 0.079(2) Uani 1 1 d . . .
H13A H 0.8399 0.5744 1.0220 0.095 Uiso 1 1 calc R . .
H13B H 0.8235 0.6363 0.9231 0.095 Uiso 1 1 calc R . .
O9 O 0.6173(4) 0.4303(3) 0.2420(2) 0.0349(9) Uani 1 1 d . . .
O10 O 1.1884(4) 0.4244(3) 0.7283(2) 0.0313(8) Uani 1 1 d . . .
C14 C 1.3237(6) 0.4690(4) 0.7546(3) 0.0281(12) Uani 1 1 d . . .
C15 C 1.4171(5) 0.3986(4) 0.7834(4) 0.0330(13) Uani 1 1 d . . .
C16A C 1.5854(15) 0.4529(14) 0.8238(16) 0.058(5) Uani 0.505(11) 1 d P A 1
H16A H 1.6503 0.4445 0.7739 0.069 Uiso 0.505(11) 1 calc PR A 1
H16B H 1.6072 0.5295 0.8529 0.069 Uiso 0.505(11) 1 calc PR A 1
C17A C 1.5814(13) 0.3755(10) 0.9015(10) 0.041(4) Uani 0.505(11) 1 d P A 1
H17A H 1.6273 0.4105 0.9697 0.050 Uiso 0.505(11) 1 calc PR A 1
H17B H 1.6160 0.3119 0.8818 0.050 Uiso 0.505(11) 1 calc PR A 1
C18A C 1.4100(13) 0.3540(11) 0.8818(8) 0.042(4) Uani 0.505(11) 1 d P A 1
H18A H 1.3564 0.2764 0.8751 0.051 Uiso 0.505(11) 1 calc PR A 1
H18B H 1.3724 0.3967 0.9313 0.051 Uiso 0.505(11) 1 calc PR A 1
C16B C 1.5419(15) 0.4067(11) 0.7332(12) 0.058(5) Uani 0.495(11) 1 d P A 2
H16C H 1.5746 0.4759 0.7053 0.069 Uiso 0.495(11) 1 calc PR A 2
H16D H 1.5323 0.3441 0.6826 0.069 Uiso 0.495(11) 1 calc PR A 2
C17B C 1.6257(15) 0.4028(13) 0.8285(13) 0.051(5) Uani 0.495(11) 1 d P A 2
H17C H 1.7224 0.4567 0.8418 0.062 Uiso 0.495(11) 1 calc PR A 2
H17D H 1.6347 0.3296 0.8383 0.062 Uiso 0.495(11) 1 calc PR A 2
C18B C 1.5108(18) 0.4358(13) 0.8853(10) 0.056(5) Uani 0.495(11) 1 d P A 2
H18C H 1.4793 0.3911 0.9385 0.067 Uiso 0.495(11) 1 calc PR A 2
H18D H 1.5329 0.5141 0.9082 0.067 Uiso 0.495(11) 1 calc PR A 2
O11 O 0.7277(4) 0.2616(3) 0.5754(2) 0.0351(9) Uani 1 1 d . . .
O12 O 0.8802(4) 0.3321(3) 0.7175(2) 0.0340(9) Uani 1 1 d . . .
C19 C 0.7775(6) 0.2583(4) 0.6646(4) 0.0354(13) Uani 1 1 d . . .
C20 C 0.7078(7) 0.1611(5) 0.7098(4) 0.0583(19) Uani 1 1 d . . .
H20 H 0.7490 0.1662 0.7819 0.070 Uiso 1 1 calc R . .
C21 C 0.7027(7) 0.0516(4) 0.6511(5) 0.0612(19) Uani 1 1 d . . .
H21A H 0.7246 0.0570 0.5820 0.073 Uiso 1 1 calc R . .
H21B H 0.7619 0.0106 0.6870 0.073 Uiso 1 1 calc R . .
C22 C 0.5385(7) 0.0118(6) 0.6578(7) 0.093(3) Uani 1 1 d . . .
H22A H 0.4773 -0.0178 0.5923 0.111 Uiso 1 1 calc R . .
H22B H 0.5154 -0.0392 0.7077 0.111 Uiso 1 1 calc R . .
C23 C 0.5378(7) 0.1250(4) 0.6935(5) 0.0581(19) Uani 1 1 d . . .
H23A H 0.4950 0.1311 0.7560 0.070 Uiso 1 1 calc R . .
H23B H 0.4934 0.1607 0.6416 0.070 Uiso 1 1 calc R . .
O13 O 0.7195(3) 0.4580(3) 0.4993(2) 0.0300(8) Uani 1 1 d . . .
O14 O 0.8422(3) 0.5317(3) 0.6510(2) 0.0322(9) Uani 1 1 d . . .
C24 C 0.7489(6) 0.5291(4) 0.5758(4) 0.0339(13) Uani 1 1 d . . .
C25 C 0.6693(6) 0.6134(4) 0.5742(4) 0.0392(14) Uani 1 1 d . . .
H25 H 0.5635 0.5790 0.5753 0.047 Uiso 1 1 calc R . .
C26 C 0.6855(11) 0.6847(6) 0.4910(5) 0.102(3) Uani 1 1 d . . .
H26A H 0.7753 0.6890 0.4607 0.123 Uiso 1 1 calc R . .
H26B H 0.5989 0.6664 0.4387 0.123 Uiso 1 1 calc R . .
C27 C 0.6953(6) 0.7805(4) 0.5631(4) 0.0484(16) Uani 1 1 d . . .
H27A H 0.6037 0.8023 0.5607 0.058 Uiso 1 1 calc R . .
H27B H 0.7790 0.8432 0.5596 0.058 Uiso 1 1 calc R . .
C28 C 0.7208(6) 0.7150(4) 0.6502(4) 0.0453(15) Uani 1 1 d . . .
H28A H 0.8240 0.7312 0.6808 0.054 Uiso 1 1 calc R . .
H28B H 0.6566 0.7175 0.7018 0.054 Uiso 1 1 calc R . .

loop_
_atom_site_aniso_label
_atom_site_aniso_U_11
_atom_site_aniso_U_22
_atom_site_aniso_U_33
_atom_site_aniso_U_23
_atom_site_aniso_U_13
_atom_site_aniso_U_12
Ti1 0.0342(6) 0.0218(5) 0.0238(5) 0.0022(4) -0.0047(4) -0.0066(4)
Ti2 0.0332(6) 0.0200(5) 0.0223(5) 0.0036(4) -0.0031(4) -0.0053(4)
Ti3 0.0312(5) 0.0203(5) 0.0227(5) 0.0055(4) -0.0021(4) -0.0048(4)
O1 0.0291(18) 0.0179(16) 0.0195(17) 0.0038(14) -0.0022(14) -0.0022(14)
O2 0.0313(19) 0.0224(18) 0.0254(18) 0.0032(15) -0.0019(15) -0.0063(15)
O3 0.033(2) 0.0190(17) 0.0263(18) 0.0083(14) -0.0023(15) -0.0066(15)
O4 0.034(2) 0.0251(19) 0.032(2) 0.0017(15) -0.0095(16) -0.0010(16)
C1 0.044(4) 0.080(5) 0.039(4) 0.006(3) -0.008(3) -0.001(4)
C2 0.048(4) 0.053(4) 0.059(4) -0.002(3) -0.017(3) -0.011(3)
C3 0.091(7) 0.252(14) 0.061(6) -0.081(7) 0.011(5) -0.037(8)
O5 0.035(2) 0.0244(19) 0.030(2) -0.0022(16) -0.0025(17) -0.0026(16)
O6 0.033(2) 0.0196(18) 0.036(2) 0.0045(16) -0.0061(17) -0.0021(16)
C4 0.031(3) 0.021(3) 0.040(3) 0.002(2) -0.005(3) -0.007(2)
C5 0.033(3) 0.024(3) 0.070(4) -0.003(3) -0.010(3) 0.002(3)
C6 0.155(8) 0.040(4) 0.112(7) 0.026(4) 0.052(6) 0.038(5)
C7 0.067(5) 0.035(4) 0.138(8) -0.021(5) 0.013(5) -0.004(4)
C8 0.111(6) 0.059(5) 0.064(5) -0.006(4) 0.003(4) 0.044(5)
O7 0.041(2) 0.038(2) 0.0225(19) 0.0016(16) 0.0008(16) -0.0109(18)
O8 0.035(2) 0.0298(19) 0.0233(18) 0.0054(16) 0.0003(16) -0.0023(17)
C9 0.041(3) 0.022(3) 0.026(3) 0.009(2) -0.002(2) 0.004(3)
C10 0.050(4) 0.027(3) 0.042(3) 0.009(3) 0.009(3) 0.006(3)
C11 0.087(6) 0.063(5) 0.055(5) -0.023(4) 0.009(4) -0.005(4)
C12 0.087(6) 0.084(6) 0.073(5) -0.035(4) -0.024(5) 0.054(5)
C13 0.059(5) 0.077(5) 0.088(6) -0.030(4) -0.022(4) 0.022(4)
O9 0.033(2) 0.029(2) 0.033(2) 0.0072(16) -0.0089(16) -0.0044(17)
O10 0.032(2) 0.0254(18) 0.030(2) 0.0074(15) -0.0052(16) -0.0008(16)
C14 0.034(3) 0.027(3) 0.019(3) 0.003(2) -0.001(2) 0.002(2)
C15 0.032(3) 0.034(3) 0.030(3) 0.009(2) -0.001(2) 0.003(3)
C16A 0.023(8) 0.051(10) 0.109(17) 0.032(11) 0.016(9) 0.017(7)
C17A 0.033(7) 0.051(8) 0.042(8) 0.005(6) -0.010(6) 0.023(6)
C18A 0.037(7) 0.062(9) 0.037(7) 0.023(6) 0.010(6) 0.021(7)
C16B 0.076(11) 0.034(7) 0.080(12) 0.025(8) 0.049(9) 0.022(7)
C17B 0.019(8) 0.049(10) 0.081(13) -0.011(9) 0.017(8) 0.003(7)
C18B 0.069(12) 0.060(10) 0.046(8) -0.002(7) -0.005(8) 0.037(10)
O11 0.038(2) 0.0288(19) 0.026(2) 0.0090(16) -0.0016(16) -0.0113(17)
O12 0.037(2) 0.0226(18) 0.030(2) 0.0072(16) -0.0065(16) -0.0090(16)
C19 0.039(3) 0.034(3) 0.025(3) 0.008(2) 0.003(2) -0.004(3)
C20 0.076(5) 0.040(3) 0.036(3) 0.015(3) -0.009(3) -0.021(3)
C21 0.069(5) 0.030(3) 0.073(5) 0.017(3) -0.009(4) -0.003(3)
C22 0.064(5) 0.050(5) 0.137(8) 0.008(5) -0.046(5) -0.003(4)
C23 0.077(5) 0.031(3) 0.047(4) 0.002(3) 0.017(3) -0.020(3)
O13 0.032(2) 0.0254(18) 0.0240(19) 0.0016(15) -0.0039(15) -0.0024(16)
O14 0.031(2) 0.031(2) 0.0262(19) 0.0012(16) -0.0068(16) -0.0010(16)
C24 0.032(3) 0.028(3) 0.033(3) 0.010(2) 0.002(3) -0.008(2)
C25 0.035(3) 0.031(3) 0.044(3) -0.002(3) -0.010(3) 0.003(3)
C26 0.216(10) 0.087(6) 0.040(4) 0.026(4) 0.029(5) 0.095(7)
C27 0.043(4) 0.031(3) 0.067(4) 0.009(3) 0.009(3) 0.001(3)
C28 0.043(4) 0.043(3) 0.047(4) 0.002(3) 0.006(3) 0.007(3)

loop_
_atom_type_symbol
_atom_type_description
_atom_type_scat_dispersion_real
_atom_type_scat_dispersion_imag
_atom_type_scat_source
C C 0.0033 0.0016 'International Tables Vol C Tables 4.2.6.8 and 6.1.1.4'
H H 0.0000 0.0000 'International Tables Vol C Tables 4.2.6.8 and 6.1.1.4'
O O 0.0106 0.0060 'International Tables Vol C Tables 4.2.6.8 and 6.1.1.4'
Ti Ti 0.2776 0.4457 'International Tables Vol C Tables 4.2.6.8 and 6.1.1.4'

loop_
_geom_angle_atom_site_label_1
_geom_angle_atom_site_label_2
_geom_angle_atom_site_label_3
_geom_angle
_geom_angle_site_symmetry_1
_geom_angle_site_symmetry_3
O4 Ti1 O2 101.09(15) . .
O4 Ti1 O7 94.01(15) . .
O2 Ti1 O7 164.07(14) . .
O4 Ti1 O9 93.16(14) . .
O2 Ti1 O9 97.07(14) . .
O7 Ti1 O9 87.02(15) . .
O4 Ti1 O5 96.88(15) . .
O2 Ti1 O5 88.37(14) . .
O7 Ti1 O5 84.82(15) . .
O9 Ti1 O5 167.47(13) . .
O4 Ti1 O1 177.88(15) . .
O2 Ti1 O1 78.32(13) . .
O7 Ti1 O1 86.76(13) . .
O9 Ti1 O1 84.91(12) . .
O5 Ti1 O1 85.15(12) . .
O4 Ti1 Ti2 138.84(12) . .
O2 Ti1 Ti2 38.23(10) . .
O7 Ti1 Ti2 126.06(10) . .
O9 Ti1 Ti2 97.48(10) . .
O5 Ti1 Ti2 79.81(10) . .
O1 Ti1 Ti2 40.88(8) . .
O2 Ti2 O1 85.24(14) . .
O2 Ti2 O3 178.39(14) . .
O1 Ti2 O3 96.30(13) . .
O2 Ti2 O13 91.11(14) . .
O1 Ti2 O13 93.23(14) . .
O3 Ti2 O13 89.27(13) . .
O2 Ti2 O11 93.69(14) . .
O1 Ti2 O11 177.38(14) . .
O3 Ti2 O11 84.75(13) . .
O13 Ti2 O11 89.17(14) . .
O2 Ti2 O6 89.84(14) . .
O1 Ti2 O6 90.07(14) . .
O3 Ti2 O6 89.69(13) . .
O13 Ti2 O6 176.63(14) . .
O11 Ti2 O6 87.53(14) . .
O2 Ti2 Ti1 38.92(10) . .
O1 Ti2 Ti1 47.20(9) . .
O3 Ti2 Ti1 142.50(10) . .
O13 Ti2 Ti1 99.63(10) . .
O11 Ti2 Ti1 131.33(10) . .
O6 Ti2 Ti1 83.13(10) . .
O3 Ti3 O1 99.89(14) . 2_766
O3 Ti3 O14 94.23(15) . .
O1 Ti3 O14 87.98(13) 2_766 .
O3 Ti3 O10 100.21(15) . .
O1 Ti3 O10 89.07(13) 2_766 .
O14 Ti3 O10 165.55(14) . .
O3 Ti3 O12 90.64(14) . .
O1 Ti3 O12 169.45(14) 2_766 .
O14 Ti3 O12 90.80(14) . .
O10 Ti3 O12 89.51(13) . .
O3 Ti3 O8 168.36(14) . .
O1 Ti3 O8 89.71(13) 2_766 .
O14 Ti3 O8 79.43(13) . .
O10 Ti3 O8 86.41(13) . .
O12 Ti3 O8 79.78(13) . .
Ti2 O1 Ti3 132.99(17) . 2_766
Ti2 O1 Ti1 91.92(13) . .
Ti3 O1 Ti1 129.64(15) 2_766 .
Ti2 O2 Ti1 102.84(16) . .
Ti3 O3 Ti2 131.75(19) . .
C1 O4 Ti1 158.2(4) . .
O4 C1 C3 108.6(6) . .
O4 C1 C2 111.1(5) . .
C3 C1 C2 114.8(7) . .
C4 O5 Ti1 128.6(3) . .
C4 O6 Ti2 124.4(3) . .
O5 C4 O6 123.9(5) . .
O5 C4 C5 118.5(5) . .
O6 C4 C5 117.6(5) . .
C4 C5 C6 118.9(5) . .
C4 C5 C8 121.1(5) . .
C6 C5 C8 87.4(5) . .
C5 C6 C7 89.6(6) . .
C8 C7 C6 88.0(5) . .
C7 C8 C5 89.2(5) . .
C9 O7 Ti1 141.0(3) 2_766 .
C9 O8 Ti3 130.9(3) . .
O8 C9 O7 124.7(5) . 2_766
O8 C9 C10 120.2(5) . .
O7 C9 C10 115.0(4) 2_766 .
C13 C10 C11 89.0(5) . .
C13 C10 C9 121.1(5) . .
C11 C10 C9 120.0(5) . .
C12 C11 C10 90.6(5) . .
C11 C12 C13 87.8(5) . .
C10 C13 C12 86.7(5) . .
C14 O9 Ti1 137.6(3) 2_766 .
C14 O10 Ti3 137.6(3) . .
O9 C14 O10 123.9(5) 2_766 .
O9 C14 C15 118.5(4) 2_766 .
O10 C14 C15 117.6(4) . .
C16B C15 C14 116.1(6) . .
C16B C15 C18A 121.0(8) . .
C14 C15 C18A 119.5(6) . .
C16B C15 C18B 92.4(9) . .
C14 C15 C18B 114.2(7) . .
C18A C15 C18B 47.8(8) . .
C16B C15 C16A 50.1(9) . .
C14 C15 C16A 118.9(7) . .
C18A C15 C16A 85.9(8) . .
C18B C15 C16A 43.7(8) . .
C16B C15 C17B 46.2(8) . .
C14 C15 C17B 142.0(6) . .
C18A C15 C17B 77.2(7) . .
C18B C15 C17B 49.4(8) . .
C16A C15 C17B 23.5(6) . .
C17A C16A C15 90.8(9) . .
C16A C17A C18A 85.9(9) . .
C15 C18A C17A 91.5(8) . .
C15 C16B C17B 88.4(10) . .
C16B C17B C18B 90.7(12) . .
C16B C17B C15 45.4(7) . .
C18B C17B C15 48.5(7) . .
C15 C18B C17B 82.1(10) . .
C19 O11 Ti2 137.7(3) . .
C19 O12 Ti3 127.9(3) . .
O11 C19 O12 124.8(5) . .
O11 C19 C20 116.3(5) . .
O12 C19 C20 118.9(5) . .
C19 C20 C21 115.4(5) . .
C19 C20 C23 116.3(5) . .
C21 C20 C23 87.9(4) . .
C22 C21 C20 89.3(5) . .
C23 C22 C21 90.2(5) . .
C22 C23 C20 90.2(5) . .
C24 O13 Ti2 134.4(3) . .
C24 O14 Ti3 133.5(4) . .
O14 C24 O13 123.6(5) . .
O14 C24 C25 119.4(5) . .
O13 C24 C25 117.0(4) . .
C24 C25 C26 118.0(5) . .
C24 C25 C28 120.3(4) . .
C26 C25 C28 89.0(5) . .
C27 C26 C25 90.3(5) . .
C26 C27 C28 89.4(4) . .
C25 C28 C27 87.7(4) . .

loop_
_geom_bond_atom_site_label_1
_geom_bond_atom_site_label_2
_geom_bond_distance
_geom_bond_site_symmetry_2
Ti1 O4 1.764(3) .
Ti1 O2 1.837(3) .
Ti1 O7 2.010(4) .
Ti1 O9 2.011(4) .
Ti1 O5 2.042(3) .
Ti1 O1 2.093(3) .
Ti1 Ti2 2.8509(12) .
Ti2 O2 1.810(3) .
Ti2 O1 1.867(3) .
Ti2 O3 2.003(3) .
Ti2 O13 2.011(3) .
Ti2 O11 2.031(3) .
Ti2 O6 2.035(3) .
Ti3 O3 1.722(3) .
Ti3 O1 1.918(3) 2_766
Ti3 O14 2.013(3) .
Ti3 O10 2.013(3) .
Ti3 O12 2.063(3) .
Ti3 O8 2.152(3) .
O1 Ti3 1.918(3) 2_766
O4 C1 1.399(6) .
C1 C3 1.445(10) .
C1 C2 1.488(8) .
O5 C4 1.266(6) .
O6 C4 1.280(6) .
C4 C5 1.487(7) .
C5 C6 1.495(8) .
C5 C8 1.509(8) .
C6 C7 1.496(10) .
C7 C8 1.493(9) .
O7 C9 1.255(6) 2_766
O8 C9 1.255(5) .
C9 O7 1.255(6) 2_766
C9 C10 1.511(7) .
C10 C13 1.483(8) .
C10 C11 1.486(8) .
C11 C12 1.448(9) .
C12 C13 1.554(9) .
O9 C14 1.269(5) 2_766
O10 C14 1.270(6) .
C14 O9 1.269(5) 2_766
C14 C15 1.481(7) .
C15 C16B 1.433(13) .
C15 C18A 1.503(11) .
C15 C18B 1.522(13) .
C15 C16A 1.593(15) .
C15 C17B 2.012(16) .
C16A C17A 1.51(2) .
C17A C18A 1.584(16) .
C16B C17B 1.45(2) .
C17B C18B 1.54(2) .
O11 C19 1.258(6) .
O12 C19 1.271(6) .
C19 C20 1.481(7) .
C20 C21 1.545(8) .
C20 C23 1.561(9) .
C21 C22 1.543(9) .
C22 C23 1.501(9) .
O13 C24 1.274(6) .
O14 C24 1.269(6) .
C24 C25 1.486(7) .
C25 C26 1.517(8) .
C25 C28 1.524(7) .
C26 C27 1.483(8) .
C27 C28 1.547(7) .
